data_4324338
loop_
_publ_author_name
'Ahmed A. Mohamed'
'Simone Ricci'
'Alfredo Burini'
'Rossana Galassi'
'Carlo Santini'
'Gina M. Chiarella'
'Doris Y. Melgarejo'
'John P. Fackler'

_publ_section_title
;
 Halide and Nitrite Recognizing Hexanuclear Metallacycle Copper(II)
 Pyrazolates
;
_journal_name_full 'Inorganic Chemistry'
_journal_page_first 1014
_journal_page_last 1020
_journal_paper_doi 10.1021/ic1016824
_journal_volume 50
_journal_year 2011
_chemical_formula_sum 'C66 H36 Cu6 F36 N14 O8 P2'
_chemical_formula_weight 2280.33
_chemical_name_systematic
; 

 ? 

;
_space_group_IT_number 15
_symmetry_cell_setting monoclinic
_symmetry_space_group_name_Hall '-C 2yc'
_symmetry_space_group_name_H-M 'C 1 2/c 1'
_atom_sites_solution_hydrogens geom
_atom_sites_solution_primary direct
_atom_sites_solution_secondary difmap
_audit_creation_method SHELXL-97
_cell_angle_alpha 90.00
_cell_angle_beta 112.246(11)
_cell_angle_gamma 90.00
_cell_formula_units_Z 1
_cell_length_a 22.366(7)
_cell_length_b 13.967(7)
_cell_length_c 29.090(12)
_cell_measurement_reflns_used 5079
_cell_measurement_temperature 213(2)
_cell_measurement_theta_max 27.13
_cell_measurement_theta_min 2.55
_cell_volume 8411(6)
_computing_cell_refinement 'SMART (Bruker, 2001)'
_computing_data_collection 'SMART (Bruker, 2001)'
_computing_data_reduction 'SMART (Bruker, 2001)'
_computing_molecular_graphics 'SHELXL97 (Sheldrick, 2008)'
_computing_publication_material 'SHELXL97 (Sheldrick, 2008)'
_computing_structure_refinement 'SHELXL-97 (Sheldrick, 1997)'
_computing_structure_solution 'SHELXS-97 (Sheldrick, 1990)'
_diffrn_ambient_temperature 213(2)
_diffrn_measured_fraction_theta_full 0.982
_diffrn_measured_fraction_theta_max 0.982
_diffrn_measurement_device_type 'Bruker SMART 1K CCD area-detector'
_diffrn_measurement_method 'phi and omega scans'
_diffrn_radiation_monochromator graphite
_diffrn_radiation_source 'fine-focus sealed tube'
_diffrn_radiation_type MoK\a
_diffrn_radiation_wavelength 0.71073
_diffrn_reflns_av_R_equivalents 0.0596
_diffrn_reflns_av_sigmaI/netI 0.0659
_diffrn_reflns_limit_h_max 29
_diffrn_reflns_limit_h_min -28
_diffrn_reflns_limit_k_max 18
_diffrn_reflns_limit_k_min -18
_diffrn_reflns_limit_l_max 37
_diffrn_reflns_limit_l_min -38
_diffrn_reflns_number 48215
_diffrn_reflns_theta_full 28.29
_diffrn_reflns_theta_max 28.29
_diffrn_reflns_theta_min 1.76
_diffrn_standards_decay_% 0
_diffrn_standards_interval_count 0
_diffrn_standards_interval_time 0
_diffrn_standards_number 0
_exptl_absorpt_coefficient_mu 1.668
_exptl_absorpt_correction_T_max 0.7880
_exptl_absorpt_correction_T_min 0.4446
_exptl_absorpt_correction_type multi-scan
_exptl_absorpt_process_details '(SADABS; Sheldrick, 2004)'
_exptl_crystal_colour blue
_exptl_crystal_density_diffrn 1.806
_exptl_crystal_description block
_exptl_crystal_F_000 4512
_exptl_crystal_size_max 0.58
_exptl_crystal_size_mid 0.37
_exptl_crystal_size_min 0.15
_platon_squeeze_details
;

;
_refine_diff_density_max 0.716
_refine_diff_density_min -0.706
_refine_diff_density_rms 0.103
_refine_ls_extinction_method none
_refine_ls_goodness_of_fit_ref 0.957
_refine_ls_hydrogen_treatment mixed
_refine_ls_matrix_type full
_refine_ls_number_parameters 618
_refine_ls_number_reflns 10263
_refine_ls_number_restraints 30
_refine_ls_restrained_S_all 0.962
_refine_ls_R_factor_all 0.0932
_refine_ls_R_factor_gt 0.0502
_refine_ls_shift/su_max 0.001
_refine_ls_shift/su_mean 0.000
_refine_ls_structure_factor_coef Fsqd
_refine_ls_weighting_details 'calc w=1/[\s^2^(Fo^2^)+(0.0731P)^2^+0.0000P] where P=(Fo^2^+2Fc^2^)/3'
_refine_ls_weighting_scheme calc
_refine_ls_wR_factor_gt 0.1219
_refine_ls_wR_factor_ref 0.1358
_reflns_number_gt 5924
_reflns_number_total 10263
_reflns_threshold_expression >2sigma(I)
_cod_data_source_file ic1016824_si_001_4.cif
_cod_data_source_block nitrite
_cod_database_code 4324338

loop_
_symmetry_equiv_pos_as_xyz
'x, y, z'
'-x, y, -z+1/2'
'x+1/2, y+1/2, z'
'-x+1/2, y+1/2, -z+1/2'
'-x, -y, -z'
'x, -y, z-1/2'
'-x+1/2, -y+1/2, -z'
'x+1/2, -y+1/2, z-1/2'

loop_
_atom_site_label
_atom_site_type_symbol
_atom_site_fract_x
_atom_site_fract_y
_atom_site_fract_z
_atom_site_U_iso_or_equiv
_atom_site_adp_type
_atom_site_occupancy
_atom_site_symmetry_multiplicity
_atom_site_calc_flag
_atom_site_refinement_flags
Cu1 Cu 0.63141(2) 0.11894(3) 0.964597(17) 0.03554(13) Uani 1 1 d .
Cu2 Cu 0.71558(2) 0.13646(3) 0.900027(17) 0.03257(13) Uani 1 1 d .
Cu3 Cu 0.66192(2) 0.23666(3) 1.063248(16) 0.03345(13) Uani 1 1 d .
P1 P 0.93256(5) 0.13330(7) 0.71280(4) 0.0323(2) Uani 1 1 d .
O1 O 0.63032(16) 0.1504(3) 0.89994(13) 0.0415(8) Uani 1 1 d .
O2 O 0.80737(14) 0.1348(2) 0.91502(12) 0.0410(7) Uani 1 1 d .
O3 O 0.65246(16) 0.1093(2) 1.03493(11) 0.0440(7) Uani 1 1 d .
O4 O 0.7536(6) 0.1883(8) 0.9825(4) 0.120(3) Uani 0.50 1 d PU
O5 O 0.7088(6) 0.2679(9) 1.0004(5) 0.128(3) Uani 0.50 1 d PU
N1 N 0.56313(14) 0.2107(2) 0.96608(11) 0.0339(7) Uani 1 1 d .
N2 N 0.71428(15) 0.2514(2) 0.85607(11) 0.0348(7) Uani 1 1 d .
N3 N 0.77108(15) 0.2995(2) 0.87185(11) 0.0367(7) Uani 1 1 d .
N4 N 0.57731(14) 0.2653(2) 1.00759(11) 0.0345(7) Uani 1 1 d .
N5 N 0.71063(14) 0.0034(2) 0.92706(11) 0.0331(7) Uani 1 1 d .
N6 N 0.67482(15) -0.0031(2) 0.95556(12) 0.0370(7) Uani 1 1 d .
N7 N 0.7500 0.2500 1.0000 0.132(3) Uani 1 2 d SU
N8 N 1.0000 0.0931(3) 0.7500 0.0377(11) Uani 1 2 d S
F1 F 0.47829(16) 0.0810(2) 0.89376(12) 0.0859(10) Uani 1 1 d .
F2 F 0.40489(12) 0.1905(3) 0.87124(11) 0.0845(10) Uani 1 1 d .
F3 F 0.48859(14) 0.2023(3) 0.85369(10) 0.0792(9) Uani 1 1 d .
F4 F 0.61302(16) 0.1592(2) 0.76905(16) 0.1127(14) Uani 1 1 d .
F5 F 0.56989(13) 0.2544(3) 0.80263(12) 0.0917(11) Uani 1 1 d .
F6 F 0.58499(16) 0.2980(3) 0.73931(11) 0.1007(12) Uani 1 1 d .
F7 F 0.82716(17) 0.5062(2) 0.86521(12) 0.0921(11) Uani 1 1 d .
F8 F 0.82750(16) 0.4466(3) 0.79754(11) 0.0905(11) Uani 1 1 d .
F9 F 0.88166(14) 0.3784(2) 0.86760(13) 0.0922(11) Uani 1 1 d .
F10 F 0.54460(16) 0.3300(2) 1.08904(10) 0.0767(9) Uani 1 1 d .
F11 F 0.46159(13) 0.4034(2) 1.03683(12) 0.0828(10) Uani 1 1 d .
F12 F 0.55772(14) 0.45537(19) 1.05159(11) 0.0680(8) Uani 1 1 d .
F13 F 0.74916(14) -0.0591(2) 0.84877(10) 0.0696(8) Uani 1 1 d .
F14 F 0.83198(12) -0.0789(2) 0.91508(12) 0.0698(8) Uani 1 1 d .
F15 F 0.77146(15) -0.19864(19) 0.88277(12) 0.0772(9) Uani 1 1 d .
F16 F 0.6692(2) -0.1159(3) 1.04660(13) 0.0968(12) Uani 1 1 d .
F17 F 0.6269(2) -0.2244(2) 0.99225(16) 0.1128(15) Uani 1 1 d .
F18 F 0.58029(17) -0.0879(2) 0.98692(14) 0.0893(10) Uani 1 1 d .
C1 C 0.50024(17) 0.2281(3) 0.93699(14) 0.0337(8) Uani 1 1 d .
C2 C 0.47353(18) 0.2923(3) 0.95936(14) 0.0403(9) Uani 1 1 d .
H2 H 0.4316 0.3160 0.9474 0.048 Uiso 1 1 calc R
C3 C 0.4680(2) 0.1755(4) 0.88893(16) 0.0505(11) Uani 1 1 d .
C4 C 0.67707(19) 0.2876(3) 0.81085(14) 0.0382(9) Uani 1 1 d .
C5 C 0.7102(2) 0.3584(3) 0.79662(15) 0.0482(11) Uani 1 1 d .
H5 H 0.6961 0.3946 0.7676 0.058 Uiso 1 1 calc R
C6 C 0.7693(2) 0.3620(3) 0.83611(15) 0.0421(10) Uani 1 1 d .
C7 C 0.6116(2) 0.2490(3) 0.78058(16) 0.0501(11) Uani 1 1 d .
C8 C 0.8268(3) 0.4232(4) 0.84213(19) 0.0633(14) Uani 1 1 d .
C9 C 0.52346(18) 0.3138(3) 1.00381(14) 0.0361(9) Uani 1 1 d .
C10 C 0.5219(2) 0.3760(3) 1.04514(17) 0.0470(11) Uani 1 1 d .
C11 C 0.72996(18) -0.0857(3) 0.92158(14) 0.0368(9) Uani 1 1 d .
C12 C 0.7070(2) -0.1511(3) 0.94668(15) 0.0412(10) Uani 1 1 d .
H12 H 0.7133 -0.2170 0.9490 0.049 Uiso 1 1 calc R
C13 C 0.6727(2) -0.0961(3) 0.96730(15) 0.0396(9) Uani 1 1 d .
C14 C 0.7707(2) -0.1049(3) 0.89245(18) 0.0481(11) Uani 1 1 d .
C15 C 0.6372(3) -0.1302(3) 0.9978(2) 0.0629(14) Uani 1 1 d .
C16 C 0.8724(2) 0.1230(3) 0.73978(15) 0.0377(9) Uani 1 1 d .
C17 C 0.8887(2) 0.0909(4) 0.78777(16) 0.0572(13) Uani 1 1 d .
H17 H 0.9312 0.0732 0.8063 0.069 Uiso 1 1 calc R
C18 C 0.8421(3) 0.0846(5) 0.80901(18) 0.0745(17) Uani 1 1 d .
H18 H 0.8536 0.0627 0.8414 0.089 Uiso 1 1 calc R
C19 C 0.7795(3) 0.1110(4) 0.7819(2) 0.0671(15) Uani 1 1 d .
H19 H 0.7488 0.1076 0.7962 0.080 Uiso 1 1 calc R
C20 C 0.7618(2) 0.1426(4) 0.7336(2) 0.0684(15) Uani 1 1 d .
H20 H 0.7193 0.1597 0.7152 0.082 Uiso 1 1 calc R
C21 C 0.8081(2) 0.1485(3) 0.71267(19) 0.0576(13) Uani 1 1 d .
H21 H 0.7962 0.1698 0.6801 0.069 Uiso 1 1 calc R
C22 C 0.93349(19) 0.2569(3) 0.69452(14) 0.0385(9) Uani 1 1 d .
C23 C 0.9114(2) 0.3293(3) 0.71655(17) 0.0497(11) Uani 1 1 d .
H23 H 0.8932 0.3144 0.7396 0.060 Uiso 1 1 calc R
C24 C 0.9165(2) 0.4249(3) 0.7041(2) 0.0665(14) Uani 1 1 d .
H24 H 0.9011 0.4733 0.7186 0.080 Uiso 1 1 calc R
C25 C 0.9439(3) 0.4481(4) 0.6707(2) 0.0705(16) Uani 1 1 d .
H25 H 0.9478 0.5119 0.6630 0.085 Uiso 1 1 calc R
C26 C 0.9658(3) 0.3764(4) 0.6487(2) 0.0727(16) Uani 1 1 d .
H26 H 0.9842 0.3920 0.6259 0.087 Uiso 1 1 calc R
C27 C 0.9607(2) 0.2803(3) 0.66024(16) 0.0513(11) Uani 1 1 d .
H27 H 0.9754 0.2323 0.6450 0.062 Uiso 1 1 calc R
C28 C 0.90700(19) 0.0609(3) 0.65688(14) 0.0392(9) Uani 1 1 d .
C29 C 0.9377(3) -0.0234(3) 0.65580(18) 0.0574(12) Uani 1 1 d .
H29 H 0.9719 -0.0441 0.6839 0.069 Uiso 1 1 calc R
C30 C 0.9178(4) -0.0783(4) 0.6127(2) 0.0804(18) Uani 1 1 d .
H30 H 0.9396 -0.1347 0.6123 0.096 Uiso 1 1 calc R
C31 C 0.8680(3) -0.0516(5) 0.5719(2) 0.0819(19) Uani 1 1 d .
H31 H 0.8544 -0.0900 0.5437 0.098 Uiso 1 1 calc R
C32 C 0.8372(3) 0.0328(6) 0.5720(2) 0.099(2) Uani 1 1 d .
H32 H 0.8030 0.0520 0.5435 0.119 Uiso 1 1 calc R
C33 C 0.8562(3) 0.0904(4) 0.61419(19) 0.0826(19) Uani 1 1 d .
H33 H 0.8352 0.1480 0.6138 0.099 Uiso 1 1 calc R
H1 H 0.622(2) 0.187(3) 0.8938(16) 0.013(13) Uiso 1 1 d .
H3 H 0.684(3) 0.078(4) 1.050(2) 0.09(2) Uiso 1 1 d .
H22 H 0.824(2) 0.103(3) 0.9333(16) 0.037(14) Uiso 1 1 d .

loop_
_atom_site_aniso_label
_atom_site_aniso_U_11
_atom_site_aniso_U_22
_atom_site_aniso_U_33
_atom_site_aniso_U_23
_atom_site_aniso_U_13
_atom_site_aniso_U_12
Cu1 0.0361(3) 0.0354(3) 0.0343(3) 0.0015(2) 0.0124(2) 0.0065(2)
Cu2 0.0295(2) 0.0318(2) 0.0346(3) 0.00313(19) 0.0100(2) 0.00090(19)
Cu3 0.0305(3) 0.0348(3) 0.0306(3) 0.00276(19) 0.0065(2) 0.00114(19)
P1 0.0329(5) 0.0330(5) 0.0299(5) -0.0008(4) 0.0107(4) 0.0001(4)
O1 0.0393(18) 0.042(2) 0.0440(19) 0.0102(16) 0.0170(14) 0.0107(16)
O2 0.0284(15) 0.0373(16) 0.0485(19) 0.0079(15) 0.0043(14) 0.0025(13)
O3 0.0515(19) 0.0399(16) 0.0344(16) 0.0037(13) 0.0092(14) 0.0106(14)
O4 0.125(4) 0.119(5) 0.116(4) -0.027(3) 0.044(3) 0.009(4)
O5 0.127(5) 0.135(4) 0.137(4) 0.012(3) 0.066(4) 0.006(4)
N1 0.0287(17) 0.0398(18) 0.0320(17) -0.0020(14) 0.0099(14) 0.0006(14)
N2 0.0326(17) 0.0348(17) 0.0335(18) 0.0034(14) 0.0083(14) 0.0003(14)
N3 0.0356(18) 0.0375(18) 0.0343(18) 0.0029(14) 0.0100(15) -0.0043(14)
N4 0.0290(17) 0.0399(18) 0.0329(17) 0.0012(14) 0.0098(14) 0.0000(14)
N5 0.0310(17) 0.0301(16) 0.0376(18) 0.0015(14) 0.0123(14) 0.0010(13)
N6 0.0395(19) 0.0321(17) 0.0411(19) 0.0024(15) 0.0171(15) 0.0009(14)
N7 0.131(4) 0.133(4) 0.137(4) -0.001(3) 0.055(3) 0.010(3)
N8 0.033(3) 0.038(3) 0.038(3) 0.000 0.008(2) 0.000
F1 0.096(3) 0.063(2) 0.081(2) -0.0251(17) 0.0138(19) -0.0039(17)
F2 0.0321(15) 0.130(3) 0.075(2) -0.036(2) 0.0015(14) -0.0052(16)
F3 0.0589(18) 0.137(3) 0.0346(15) -0.0078(16) 0.0096(13) -0.0129(18)
F4 0.065(2) 0.069(2) 0.170(4) -0.042(2) 0.007(2) -0.0140(17)
F5 0.0370(16) 0.161(4) 0.070(2) 0.000(2) 0.0123(15) -0.0127(18)
F6 0.078(2) 0.129(3) 0.0544(19) 0.0319(19) -0.0220(16) -0.034(2)
F7 0.104(3) 0.072(2) 0.087(2) 0.0022(18) 0.022(2) -0.0427(19)
F8 0.090(2) 0.115(3) 0.070(2) 0.0313(19) 0.0351(19) -0.031(2)
F9 0.0453(18) 0.113(3) 0.104(3) 0.049(2) 0.0117(18) -0.0112(17)
F10 0.097(2) 0.092(2) 0.0492(17) -0.0015(16) 0.0365(17) 0.0120(18)
F11 0.0486(17) 0.103(2) 0.102(2) -0.0410(19) 0.0338(17) 0.0090(16)
F12 0.0641(18) 0.0511(16) 0.087(2) -0.0212(15) 0.0268(16) -0.0027(14)
F13 0.073(2) 0.087(2) 0.0599(18) 0.0094(16) 0.0374(16) 0.0141(16)
F14 0.0400(16) 0.0643(18) 0.107(2) -0.0095(16) 0.0299(16) 0.0048(13)
F15 0.094(2) 0.0431(16) 0.114(3) -0.0248(16) 0.061(2) -0.0016(15)
F16 0.136(3) 0.104(3) 0.066(2) 0.0241(19) 0.057(2) 0.003(2)
F17 0.183(4) 0.0462(18) 0.169(4) -0.004(2) 0.134(3) -0.029(2)
F18 0.077(2) 0.097(2) 0.120(3) 0.013(2) 0.067(2) 0.0001(19)
C1 0.0247(19) 0.039(2) 0.034(2) 0.0027(17) 0.0076(16) -0.0028(16)
C2 0.027(2) 0.052(2) 0.039(2) 0.0062(19) 0.0094(18) 0.0058(18)
C3 0.038(2) 0.065(3) 0.042(3) -0.003(2) 0.006(2) -0.002(2)
C4 0.042(2) 0.038(2) 0.033(2) 0.0048(17) 0.0113(18) 0.0045(18)
C5 0.056(3) 0.052(3) 0.033(2) 0.0126(19) 0.013(2) 0.001(2)
C6 0.041(2) 0.043(2) 0.037(2) 0.0080(18) 0.0089(19) -0.0031(19)
C7 0.046(3) 0.058(3) 0.036(2) 0.005(2) 0.003(2) -0.007(2)
C8 0.057(3) 0.071(4) 0.055(3) 0.026(3) 0.013(3) -0.010(3)
C9 0.030(2) 0.040(2) 0.041(2) 0.0026(18) 0.0168(18) 0.0022(17)
C10 0.038(2) 0.051(3) 0.053(3) -0.010(2) 0.019(2) 0.005(2)
C11 0.033(2) 0.033(2) 0.037(2) -0.0007(17) 0.0052(18) 0.0032(17)
C12 0.048(3) 0.0259(19) 0.044(2) -0.0028(17) 0.012(2) -0.0023(17)
C13 0.043(2) 0.036(2) 0.040(2) 0.0009(17) 0.016(2) -0.0023(18)
C14 0.041(3) 0.043(2) 0.061(3) -0.003(2) 0.020(2) 0.005(2)
C15 0.082(4) 0.041(3) 0.081(4) 0.005(3) 0.048(3) -0.004(3)
C16 0.043(2) 0.032(2) 0.041(2) -0.0057(17) 0.0183(19) -0.0045(17)
C17 0.045(3) 0.092(4) 0.035(2) -0.003(2) 0.015(2) -0.013(2)
C18 0.062(4) 0.131(5) 0.037(3) -0.015(3) 0.026(3) -0.027(3)
C19 0.066(4) 0.078(4) 0.076(4) -0.013(3) 0.049(3) -0.013(3)
C20 0.048(3) 0.072(4) 0.093(4) 0.011(3) 0.035(3) 0.009(3)
C21 0.046(3) 0.068(3) 0.060(3) 0.019(2) 0.022(2) 0.012(2)
C22 0.036(2) 0.039(2) 0.038(2) 0.0085(18) 0.0108(18) 0.0065(17)
C23 0.049(3) 0.037(2) 0.067(3) 0.002(2) 0.027(2) 0.001(2)
C24 0.061(3) 0.037(3) 0.096(4) 0.003(3) 0.023(3) 0.008(2)
C25 0.064(4) 0.045(3) 0.095(4) 0.024(3) 0.021(3) -0.001(3)
C26 0.067(4) 0.086(4) 0.064(4) 0.028(3) 0.025(3) -0.011(3)
C27 0.059(3) 0.053(3) 0.045(3) 0.013(2) 0.023(2) 0.005(2)
C28 0.040(2) 0.047(2) 0.033(2) -0.0095(18) 0.0152(19) -0.0062(18)
C29 0.075(3) 0.043(3) 0.050(3) -0.011(2) 0.018(3) 0.000(2)
C30 0.123(6) 0.054(3) 0.069(4) -0.023(3) 0.042(4) -0.003(3)
C31 0.111(5) 0.086(4) 0.059(4) -0.036(3) 0.043(4) -0.042(4)
C32 0.075(4) 0.145(7) 0.051(3) -0.042(4) -0.007(3) 0.006(4)
C33 0.067(4) 0.105(5) 0.052(3) -0.027(3) -0.005(3) 0.029(3)

loop_
_atom_type_symbol
_atom_type_description
_atom_type_scat_dispersion_real
_atom_type_scat_dispersion_imag
_atom_type_scat_source
C C 0.0033 0.0016 'International Tables Vol C Tables 4.2.6.8 and 6.1.1.4'
H H 0.0000 0.0000 'International Tables Vol C Tables 4.2.6.8 and 6.1.1.4'
Cu Cu 0.3201 1.2651 'International Tables Vol C Tables 4.2.6.8 and 6.1.1.4'
F F 0.0171 0.0103 'International Tables Vol C Tables 4.2.6.8 and 6.1.1.4'
N N 0.0061 0.0033 'International Tables Vol C Tables 4.2.6.8 and 6.1.1.4'
O O 0.0106 0.0060 'International Tables Vol C Tables 4.2.6.8 and 6.1.1.4'
P P 0.1023 0.0942 'International Tables Vol C Tables 4.2.6.8 and 6.1.1.4'

loop_
_geom_angle_atom_site_label_1
_geom_angle_atom_site_label_2
_geom_angle_atom_site_label_3
_geom_angle
_geom_angle_site_symmetry_1
_geom_angle_site_symmetry_3
O3 Cu1 O1 164.65(15) . .
O3 Cu1 N1 84.46(13) . .
O1 Cu1 N1 98.47(14) . .
O3 Cu1 N6 98.22(13) . .
O1 Cu1 N6 83.94(14) . .
N1 Cu1 N6 161.00(13) . .
O1 Cu2 O2 166.97(14) . .
O1 Cu2 N5 83.90(14) . .
O2 Cu2 N5 96.35(13) . .
O1 Cu2 N2 98.10(14) . .
O2 Cu2 N2 84.99(13) . .
N5 Cu2 N2 165.27(12) . .
O1 Cu2 O4 86.9(3) . .
O2 Cu2 O4 80.2(3) . .
N5 Cu2 O4 86.5(3) . .
N2 Cu2 O4 108.2(3) . .
O3 Cu3 O2 162.92(13) . 7_657
O3 Cu3 N3 95.32(13) . 7_657
O2 Cu3 N3 83.03(14) 7_657 7_657
O3 Cu3 N4 85.55(13) . .
O2 Cu3 N4 100.80(13) 7_657 .
N3 Cu3 N4 163.76(13) 7_657 .
N8 P1 C16 110.37(15) . .
N8 P1 C22 115.1(2) . .
C16 P1 C22 107.33(18) . .
N8 P1 C28 108.00(18) . .
C16 P1 C28 108.18(18) . .
C22 P1 C28 107.66(19) . .
Cu2 O1 Cu1 109.36(17) . .
Cu2 O1 H1 108(5) . .
Cu1 O1 H1 114(5) . .
Cu2 O2 Cu3 106.12(14) . 7_657
Cu2 O2 H22 114(4) . .
Cu3 O2 H22 109(4) 7_657 .
Cu1 O3 Cu3 109.38(14) . .
Cu1 O3 H3 116(4) . .
Cu3 O3 H3 109(4) . .
O5 O4 N7 56.5(9) 7_657 .
O5 O4 Cu2 127.4(13) 7_657 .
N7 O4 Cu2 135.1(9) . .
N7 O5 O4 62.5(10) . 7_657
N4 N1 C1 106.9(3) . .
N4 N1 Cu1 117.0(2) . .
C1 N1 Cu1 135.8(3) . .
N3 N2 C4 107.2(3) . .
N3 N2 Cu2 112.8(2) . .
C4 N2 Cu2 139.0(3) . .
C6 N3 N2 108.1(3) . .
C6 N3 Cu3 133.8(3) . 7_657
N2 N3 Cu3 118.1(2) . 7_657
C9 N4 N1 107.9(3) . .
C9 N4 Cu3 134.8(3) . .
N1 N4 Cu3 115.8(2) . .
C11 N5 N6 107.5(3) . .
C11 N5 Cu2 136.9(3) . .
N6 N5 Cu2 115.3(2) . .
C13 N6 N5 107.7(3) . .
C13 N6 Cu1 135.4(3) . .
N5 N6 Cu1 116.5(2) . .
O5 N7 O5 180.0(16) 7_657 .
O5 N7 O4 61.0(8) 7_657 .
O5 N7 O4 119.0(8) . .
O5 N7 O4 119.0(8) 7_657 7_657
O5 N7 O4 61.0(8) . 7_657
O4 N7 O4 180.0(12) . 7_657
P1 N8 P1 138.6(3) 2_756 .
N1 C1 C2 110.8(3) . .
N1 C1 C3 120.7(3) . .
C2 C1 C3 128.4(4) . .
C1 C2 C9 104.0(3) . .
C1 C2 H2 128.0 . .
C9 C2 H2 128.0 . .
F2 C3 F3 106.6(4) . .
F2 C3 F1 108.3(4) . .
F3 C3 F1 105.2(4) . .
F2 C3 C1 110.5(4) . .
F3 C3 C1 113.3(4) . .
F1 C3 C1 112.5(4) . .
N2 C4 C5 110.6(4) . .
N2 C4 C7 122.7(4) . .
C5 C4 C7 126.5(4) . .
C6 C5 C4 103.2(4) . .
C6 C5 H5 128.4 . .
C4 C5 H5 128.4 . .
N3 C6 C5 110.9(4) . .
N3 C6 C8 120.4(4) . .
C5 C6 C8 128.7(4) . .
F4 C7 F6 108.2(4) . .
F4 C7 F5 105.7(4) . .
F6 C7 F5 104.9(4) . .
F4 C7 C4 112.6(4) . .
F6 C7 C4 110.8(4) . .
F5 C7 C4 114.1(4) . .
F9 C8 F7 107.5(4) . .
F9 C8 F8 107.9(5) . .
F7 C8 F8 105.9(4) . .
F9 C8 C6 111.6(4) . .
F7 C8 C6 113.3(4) . .
F8 C8 C6 110.5(4) . .
N4 C9 C2 110.3(3) . .
N4 C9 C10 121.2(4) . .
C2 C9 C10 128.4(4) . .
F11 C10 F12 107.4(4) . .
F11 C10 F10 107.5(4) . .
F12 C10 F10 105.8(4) . .
F11 C10 C9 110.6(4) . .
F12 C10 C9 113.5(4) . .
F10 C10 C9 111.7(4) . .
N5 C11 C12 110.4(3) . .
N5 C11 C14 121.9(4) . .
C12 C11 C14 127.7(4) . .
C13 C12 C11 103.9(3) . .
C13 C12 H12 128.0 . .
C11 C12 H12 128.0 . .
N6 C13 C12 110.5(3) . .
N6 C13 C15 122.8(4) . .
C12 C13 C15 126.7(4) . .
F14 C14 F13 105.8(4) . .
F14 C14 F15 106.3(3) . .
F13 C14 F15 107.2(4) . .
F14 C14 C11 114.1(4) . .
F13 C14 C11 112.1(3) . .
F15 C14 C11 110.8(4) . .
F18 C15 F17 107.6(5) . .
F18 C15 F16 105.4(4) . .
F17 C15 F16 105.8(4) . .
F18 C15 C13 113.5(4) . .
F17 C15 C13 110.7(4) . .
F16 C15 C13 113.4(4) . .
C17 C16 C21 118.5(4) . .
C17 C16 P1 120.8(3) . .
C21 C16 P1 120.8(3) . .
C16 C17 C18 120.7(5) . .
C16 C17 H17 119.6 . .
C18 C17 H17 119.6 . .
C19 C18 C17 119.8(5) . .
C19 C18 H18 120.1 . .
C17 C18 H18 120.1 . .
C18 C19 C20 120.5(5) . .
C18 C19 H19 119.8 . .
C20 C19 H19 119.8 . .
C19 C20 C21 119.5(5) . .
C19 C20 H20 120.3 . .
C21 C20 H20 120.3 . .
C20 C21 C16 121.0(5) . .
C20 C21 H21 119.5 . .
C16 C21 H21 119.5 . .
C23 C22 C27 119.4(4) . .
C23 C22 P1 121.0(3) . .
C27 C22 P1 119.5(3) . .
C22 C23 C24 119.8(4) . .
C22 C23 H23 120.1 . .
C24 C23 H23 120.1 . .
C25 C24 C23 120.8(5) . .
C25 C24 H24 119.6 . .
C23 C24 H24 119.6 . .
C24 C25 C26 119.4(5) . .
C24 C25 H25 120.3 . .
C26 C25 H25 120.3 . .
C25 C26 C27 120.8(5) . .
C25 C26 H26 119.6 . .
C27 C26 H26 119.6 . .
C22 C27 C26 119.7(5) . .
C22 C27 H27 120.2 . .
C26 C27 H27 120.2 . .
C29 C28 C33 118.8(4) . .
C29 C28 P1 120.6(3) . .
C33 C28 P1 120.6(3) . .
C28 C29 C30 120.2(5) . .
C28 C29 H29 119.9 . .
C30 C29 H29 119.9 . .
C31 C30 C29 121.4(6) . .
C31 C30 H30 119.3 . .
C29 C30 H30 119.3 . .
C30 C31 C32 119.3(5) . .
C30 C31 H31 120.3 . .
C32 C31 H31 120.3 . .
C31 C32 C33 121.0(6) . .
C31 C32 H32 119.5 . .
C33 C32 H32 119.5 . .
C28 C33 C32 119.3(5) . .
C28 C33 H33 120.4 . .
C32 C33 H33 120.4 . .

loop_
_geom_bond_atom_site_label_1
_geom_bond_atom_site_label_2
_geom_bond_distance
_geom_bond_site_symmetry_2
Cu1 O3 1.922(3) .
Cu1 O1 1.923(4) .
Cu1 N1 2.007(3) .
Cu1 N6 2.027(3) .
Cu2 O1 1.916(3) .
Cu2 O2 1.931(3) .
Cu2 N5 2.037(3) .
Cu2 N2 2.046(3) .
Cu2 O4 2.336(11) .
Cu3 O3 1.938(3) .
Cu3 O2 1.940(3) 7_657
Cu3 N3 1.981(3) 7_657
Cu3 N4 2.011(3) .
P1 N8 1.5894(19) .
P1 C16 1.803(4) .
P1 C22 1.809(4) .
P1 C28 1.814(4) .
O1 H1 0.55(3) .
O2 Cu3 1.940(3) 7_657
O2 H22 0.68(4) .
O3 H3 0.82(6) .
O4 O5 1.005(14) 7_657
O4 N7 1.020(10) .
O5 N7 0.959(12) .
O5 O4 1.005(14) 7_657
N1 N4 1.360(4) .
N1 C1 1.361(5) .
N2 N3 1.355(4) .
N2 C4 1.360(5) .
N3 C6 1.347(5) .
N3 Cu3 1.981(3) 7_657
N4 C9 1.349(5) .
N5 C11 1.346(5) .
N5 N6 1.356(4) .
N6 C13 1.348(5) .
N7 O5 0.959(12) 7_657
N7 O4 1.020(10) 7_657
N8 P1 1.5894(19) 2_756
F1 C3 1.337(5) .
F2 C3 1.323(5) .
F3 C3 1.327(5) .
F4 C7 1.302(5) .
F5 C7 1.319(5) .
F6 C7 1.312(5) .
F7 C8 1.338(6) .
F8 C8 1.344(5) .
F9 C8 1.327(6) .
F10 C10 1.346(5) .
F11 C10 1.333(5) .
F12 C10 1.339(5) .
F13 C14 1.339(5) .
F14 C14 1.327(5) .
F15 C14 1.340(5) .
F16 C15 1.341(6) .
F17 C15 1.336(5) .
F18 C15 1.329(6) .
C1 C2 1.371(5) .
C1 C3 1.501(6) .
C2 C9 1.384(5) .
C2 H2 0.9300 .
C4 C5 1.390(6) .
C4 C7 1.495(6) .
C5 C6 1.386(6) .
C5 H5 0.9300 .
C6 C8 1.497(6) .
C9 C10 1.494(6) .
C11 C12 1.384(5) .
C11 C14 1.486(6) .
C12 C13 1.374(6) .
C12 H12 0.9300 .
C13 C15 1.475(6) .
C16 C17 1.377(6) .
C16 C21 1.399(6) .
C17 C18 1.402(6) .
C17 H17 0.9300 .
C18 C19 1.372(8) .
C18 H18 0.9300 .
C19 C20 1.381(7) .
C19 H19 0.9300 .
C20 C21 1.387(6) .
C20 H20 0.9300 .
C21 H21 0.9300 .
C22 C23 1.384(6) .
C22 C27 1.389(6) .
C23 C24 1.400(6) .
C23 H23 0.9300 .
C24 C25 1.368(7) .
C24 H24 0.9300 .
C25 C26 1.374(7) .
C25 H25 0.9300 .
C26 C27 1.398(7) .
C26 H26 0.9300 .
C27 H27 0.9300 .
C28 C29 1.369(6) .
C28 C33 1.391(6) .
C29 C30 1.391(7) .
C29 H29 0.9300 .
C30 C31 1.337(9) .
C30 H30 0.9300 .
C31 C32 1.365(9) .
C31 H31 0.9300 .
C32 C33 1.392(7) .
C32 H32 0.9300 .
C33 H33 0.9300 .

loop_
_geom_torsion_atom_site_label_1
_geom_torsion_atom_site_label_2
_geom_torsion_atom_site_label_3
_geom_torsion_atom_site_label_4
_geom_torsion
_geom_torsion_site_symmetry_1
_geom_torsion_site_symmetry_4
O2 Cu2 O1 Cu1 -39.1(7) . .
N5 Cu2 O1 Cu1 52.72(18) . .
N2 Cu2 O1 Cu1 -141.99(17) . .
O4 Cu2 O1 Cu1 -34.1(4) . .
O3 Cu1 O1 Cu2 46.8(6) . .
N1 Cu1 O1 Cu2 146.84(17) . .
N6 Cu1 O1 Cu2 -52.16(18) . .
O1 Cu2 O2 Cu3 -51.6(7) . 7_657
N5 Cu2 O2 Cu3 -141.94(15) . 7_657
N2 Cu2 O2 Cu3 52.80(16) . 7_657
O4 Cu2 O2 Cu3 -56.7(3) . 7_657
O1 Cu1 O3 Cu3 51.7(6) . .
N1 Cu1 O3 Cu3 -50.13(16) . .
N6 Cu1 O3 Cu3 148.82(15) . .
O2 Cu3 O3 Cu1 -64.1(5) 7_657 .
N3 Cu3 O3 Cu1 -147.66(16) 7_657 .
N4 Cu3 O3 Cu1 48.62(16) . .
O1 Cu2 O4 O5 -141.1(16) . 7_657
O2 Cu2 O4 O5 37.7(16) . 7_657
N5 Cu2 O4 O5 134.8(16) . 7_657
N2 Cu2 O4 O5 -43.6(17) . 7_657
O1 Cu2 O4 N7 -63.6(14) . .
O2 Cu2 O4 N7 115.2(14) . .
N5 Cu2 O4 N7 -147.7(14) . .
N2 Cu2 O4 N7 33.9(15) . .
O3 Cu1 N1 N4 33.2(3) . .
O1 Cu1 N1 N4 -131.7(3) . .
N6 Cu1 N1 N4 132.3(4) . .
O3 Cu1 N1 C1 -138.8(4) . .
O1 Cu1 N1 C1 56.4(4) . .
N6 Cu1 N1 C1 -39.6(6) . .
O1 Cu2 N2 N3 140.2(3) . .
O2 Cu2 N2 N3 -27.1(2) . .
N5 Cu2 N2 N3 -123.0(5) . .
O4 Cu2 N2 N3 50.8(4) . .
O1 Cu2 N2 C4 -53.1(4) . .
O2 Cu2 N2 C4 139.7(4) . .
N5 Cu2 N2 C4 43.7(7) . .
O4 Cu2 N2 C4 -142.4(5) . .
C4 N2 N3 C6 -1.9(4) . .
Cu2 N2 N3 C6 169.1(3) . .
C4 N2 N3 Cu3 -179.1(2) . 7_657
Cu2 N2 N3 Cu3 -8.1(3) . 7_657
C1 N1 N4 C9 0.8(4) . .
Cu1 N1 N4 C9 -173.3(2) . .
C1 N1 N4 Cu3 169.0(2) . .
Cu1 N1 N4 Cu3 -5.1(3) . .
O3 Cu3 N4 C9 138.5(4) . .
O2 Cu3 N4 C9 -57.5(4) 7_657 .
N3 Cu3 N4 C9 44.8(7) 7_657 .
O3 Cu3 N4 N1 -25.6(2) . .
O2 Cu3 N4 N1 138.4(2) 7_657 .
N3 Cu3 N4 N1 -119.3(5) 7_657 .
O1 Cu2 N5 C11 142.1(4) . .
O2 Cu2 N5 C11 -51.1(4) . .
N2 Cu2 N5 C11 43.4(7) . .
O4 Cu2 N5 C11 -130.7(5) . .
O1 Cu2 N5 N6 -31.7(3) . .
O2 Cu2 N5 N6 135.2(3) . .
N2 Cu2 N5 N6 -130.4(5) . .
O4 Cu2 N5 N6 55.5(4) . .
C11 N5 N6 C13 0.1(4) . .
Cu2 N5 N6 C13 175.6(2) . .
C11 N5 N6 Cu1 -174.1(2) . .
Cu2 N5 N6 Cu1 1.4(3) . .
O3 Cu1 N6 C13 52.7(4) . .
O1 Cu1 N6 C13 -142.6(4) . .
N1 Cu1 N6 C13 -44.2(6) . .
O3 Cu1 N6 N5 -135.1(3) . .
O1 Cu1 N6 N5 29.5(3) . .
N1 Cu1 N6 N5 128.0(4) . .
O4 O5 N7 O5 148.1(18) 7_657 7_657
O4 O5 N7 O4 180.000(6) 7_657 .
Cu2 O4 N7 O5 -111.7(18) . 7_657
O5 O4 N7 O5 180.000(5) 7_657 .
Cu2 O4 N7 O5 68.3(18) . .
O5 O4 N7 O4 -158(4) 7_657 7_657
Cu2 O4 N7 O4 91(3) . 7_657
C16 P1 N8 P1 -103.38(15) . 2_756
C22 P1 N8 P1 18.26(14) . 2_756
C28 P1 N8 P1 138.55(15) . 2_756
N4 N1 C1 C2 -0.6(4) . .
Cu1 N1 C1 C2 171.9(3) . .
N4 N1 C1 C3 -177.2(3) . .
Cu1 N1 C1 C3 -4.7(6) . .
N1 C1 C2 C9 0.1(4) . .
C3 C1 C2 C9 176.4(4) . .
N1 C1 C3 F2 169.0(4) . .
C2 C1 C3 F2 -6.9(6) . .
N1 C1 C3 F3 -71.4(5) . .
C2 C1 C3 F3 112.7(5) . .
N1 C1 C3 F1 47.8(5) . .
C2 C1 C3 F1 -128.1(4) . .
N3 N2 C4 C5 1.1(4) . .
Cu2 N2 C4 C5 -166.1(3) . .
N3 N2 C4 C7 177.2(4) . .
Cu2 N2 C4 C7 10.0(6) . .
N2 C4 C5 C6 0.0(5) . .
C7 C4 C5 C6 -175.8(4) . .
N2 N3 C6 C5 2.0(5) . .
Cu3 N3 C6 C5 178.5(3) 7_657 .
N2 N3 C6 C8 -177.6(4) . .
Cu3 N3 C6 C8 -1.1(7) 7_657 .
C4 C5 C6 N3 -1.2(5) . .
C4 C5 C6 C8 178.3(5) . .
N2 C4 C7 F4 -60.5(6) . .
C5 C4 C7 F4 114.9(5) . .
N2 C4 C7 F6 178.1(4) . .
C5 C4 C7 F6 -6.5(7) . .
N2 C4 C7 F5 60.0(6) . .
C5 C4 C7 F5 -124.6(5) . .
N3 C6 C8 F9 32.8(7) . .
C5 C6 C8 F9 -146.7(5) . .
N3 C6 C8 F7 -88.6(5) . .
C5 C6 C8 F7 91.9(6) . .
N3 C6 C8 F8 152.8(4) . .
C5 C6 C8 F8 -26.7(8) . .
N1 N4 C9 C2 -0.8(4) . .
Cu3 N4 C9 C2 -165.8(3) . .
N1 N4 C9 C10 176.2(4) . .
Cu3 N4 C9 C10 11.2(6) . .
C1 C2 C9 N4 0.4(4) . .
C1 C2 C9 C10 -176.3(4) . .
N4 C9 C10 F11 -169.5(4) . .
C2 C9 C10 F11 6.9(6) . .
N4 C9 C10 F12 69.8(5) . .
C2 C9 C10 F12 -113.9(5) . .
N4 C9 C10 F10 -49.8(5) . .
C2 C9 C10 F10 126.6(4) . .
N6 N5 C11 C12 -0.2(4) . .
Cu2 N5 C11 C12 -174.3(3) . .
N6 N5 C11 C14 -179.7(4) . .
Cu2 N5 C11 C14 6.3(6) . .
N5 C11 C12 C13 0.2(4) . .
C14 C11 C12 C13 179.6(4) . .
N5 N6 C13 C12 0.0(4) . .
Cu1 N6 C13 C12 172.6(3) . .
N5 N6 C13 C15 -179.5(4) . .
Cu1 N6 C13 C15 -6.8(7) . .
C11 C12 C13 N6 -0.1(5) . .
C11 C12 C13 C15 179.3(4) . .
N5 C11 C14 F14 74.2(5) . .
C12 C11 C14 F14 -105.2(5) . .
N5 C11 C14 F13 -46.1(5) . .
C12 C11 C14 F13 134.5(4) . .
N5 C11 C14 F15 -165.9(4) . .
C12 C11 C14 F15 14.7(6) . .
N6 C13 C15 F18 41.0(7) . .
C12 C13 C15 F18 -138.4(5) . .
N6 C13 C15 F17 162.1(4) . .
C12 C13 C15 F17 -17.3(7) . .
N6 C13 C15 F16 -79.2(6) . .
C12 C13 C15 F16 101.4(5) . .
N8 P1 C16 C17 4.7(4) . .
C22 P1 C16 C17 -121.4(4) . .
C28 P1 C16 C17 122.6(4) . .
N8 P1 C16 C21 -176.1(4) . .
C22 P1 C16 C21 57.7(4) . .
C28 P1 C16 C21 -58.2(4) . .
C21 C16 C17 C18 -0.4(7) . .
P1 C16 C17 C18 178.8(4) . .
C16 C17 C18 C19 -0.3(8) . .
C17 C18 C19 C20 0.8(9) . .
C18 C19 C20 C21 -0.7(9) . .
C19 C20 C21 C16 0.0(8) . .
C17 C16 C21 C20 0.5(7) . .
P1 C16 C21 C20 -178.7(4) . .
N8 P1 C22 C23 -100.2(3) . .
C16 P1 C22 C23 23.0(4) . .
C28 P1 C22 C23 139.3(4) . .
N8 P1 C22 C27 75.5(4) . .
C16 P1 C22 C27 -161.2(3) . .
C28 P1 C22 C27 -45.0(4) . .
C27 C22 C23 C24 0.1(7) . .
P1 C22 C23 C24 175.8(3) . .
C22 C23 C24 C25 -0.8(7) . .
C23 C24 C25 C26 0.9(8) . .
C24 C25 C26 C27 -0.4(8) . .
C23 C22 C27 C26 0.5(7) . .
P1 C22 C27 C26 -175.3(4) . .
C25 C26 C27 C22 -0.3(8) . .
N8 P1 C28 C29 12.0(4) . .
C16 P1 C28 C29 -107.5(4) . .
C22 P1 C28 C29 136.8(4) . .
N8 P1 C28 C33 -167.5(4) . .
C16 P1 C28 C33 73.0(5) . .
C22 P1 C28 C33 -42.7(5) . .
C33 C28 C29 C30 -0.4(7) . .
P1 C28 C29 C30 -179.8(4) . .
C28 C29 C30 C31 -1.3(9) . .
C29 C30 C31 C32 2.0(10) . .
C30 C31 C32 C33 -1.1(10) . .
C29 C28 C33 C32 1.2(8) . .
P1 C28 C33 C32 -179.3(5) . .
C31 C32 C33 C28 -0.6(10) . .

loop_
_platon_squeeze_void_nr
_platon_squeeze_void_average_x
_platon_squeeze_void_average_y
_platon_squeeze_void_average_z
_platon_squeeze_void_volume
_platon_squeeze_void_count_electrons
_platon_squeeze_void_content
1 0.101 0.110 0.154 25 2 ' '
2 0.899 0.110 0.346 25 2 ' '
3 0.601 0.390 0.654 25 2 ' '
4 0.399 0.390 0.846 25 2 ' '
5 0.601 0.610 0.154 25 2 ' '
6 0.399 0.610 0.346 25 2 ' '
7 0.101 0.890 0.654 25 2 ' '
8 0.899 0.890 0.846 25 2 ' '
